data_2202286
loop_
_publ_author_name
'Peter C. Healy'

_publ_section_title
;
 A new polymorph of
 \m-bis(diphenylphosphino)methane-\k^2^<i>P</i>:<i>P</i>'-bis[chlorogold(I)]
;
_journal_issue 12
_journal_name_full 'Acta Crystallographica Section E'
_journal_page_first m1112
_journal_page_last m1114
_journal_paper_doi 10.1107/S1600536803025364
_journal_volume 59
_journal_year 2003
_chemical_formula_iupac '[Au2 Cl2 (C25 H22 P2)]'
_chemical_formula_moiety 'C25 H22 Au2 Cl2 P2'
_chemical_formula_sum 'C25 H22 Au2 Cl2 P2'
_chemical_formula_weight 849.21
_chemical_name_systematic
;
\m-bis(diphenylphosphino)methane-\k^2^P:P'-bis[chlorogold(I)]
;
_space_group_IT_number 2
_symmetry_cell_setting triclinic
_symmetry_space_group_name_Hall '-P 1'
_symmetry_space_group_name_H-M 'P -1'
_atom_sites_solution_hydrogens geom
_atom_sites_solution_primary direct
_atom_sites_solution_secondary difmap
_cell_angle_alpha 102.81(3)
_cell_angle_beta 107.19(3)
_cell_angle_gamma 96.88(4)
_cell_formula_units_Z 2
_cell_length_a 10.912(5)
_cell_length_b 13.116(5)
_cell_length_c 9.856(4)
_cell_measurement_reflns_used 25
_cell_measurement_temperature 295
_cell_measurement_theta_max 16.1
_cell_measurement_theta_min 12.6
_cell_volume 1287.8(10)
_computing_cell_refinement 'MSC/AFC7 Diffractometer Control Software for Windows'
_computing_data_collection
;
MSC/AFC7 Diffractometer Control Software for Windows
(Molecular Structure Corporation, 1999)
;
_computing_data_reduction 'TEXSAN for Windows (Molecular Structure Corporation, 1997-2001)'
_computing_molecular_graphics 'ORTEP-3 (Farrugia, 1997)'
_computing_publication_material 'TEXSAN for Windows and PLATON (Spek, 1980-2001)'
_computing_structure_refinement 'TEXSAN for Windows and SHELXL97 (Sheldrick, 1997)'
_computing_structure_solution 'TEXSAN for Windows'
_diffrn_ambient_temperature 295
_diffrn_measured_fraction_theta_full 0.998
_diffrn_measured_fraction_theta_max 0.998
_diffrn_measurement_device 'Rigaku AFC-7R'
_diffrn_measurement_method \w--2\q
_diffrn_radiation_monochromator graphite
_diffrn_radiation_source 'Rigaku rotating anode'
_diffrn_radiation_type 'Mo K\a'
_diffrn_radiation_wavelength 0.7107
_diffrn_reflns_av_R_equivalents 0.0174
_diffrn_reflns_av_sigmaI/netI 0.0312
_diffrn_reflns_limit_h_max 12
_diffrn_reflns_limit_h_min -12
_diffrn_reflns_limit_k_max 15
_diffrn_reflns_limit_k_min -15
_diffrn_reflns_limit_l_max 11
_diffrn_reflns_limit_l_min -5
_diffrn_reflns_number 5139
_diffrn_reflns_reduction_process
;
?
;
_diffrn_reflns_theta_full 25.00
_diffrn_reflns_theta_max 25.00
_diffrn_reflns_theta_min 2.81
_diffrn_standards_decay_% 1.24
_diffrn_standards_interval_count 150
_diffrn_standards_number 3
_exptl_absorpt_coefficient_mu 11.722
_exptl_absorpt_correction_T_max 0.096
_exptl_absorpt_correction_T_min 0.041
_exptl_absorpt_correction_type psi-scan
_exptl_absorpt_process_details
;
(North, Phillips & Matthews, 1968)
;
_exptl_crystal_colour colorless
_exptl_crystal_density_diffrn 2.190
_exptl_crystal_density_method 'not measured'
_exptl_crystal_description needle
_exptl_crystal_F_000 788
_exptl_crystal_size_max 0.400
_exptl_crystal_size_mid 0.250
_exptl_crystal_size_min 0.200
_refine_diff_density_max 1.310
_refine_diff_density_min -1.327
_refine_ls_extinction_coef 0.00070(19)
_refine_ls_extinction_expression FC^*^=KFC[1+0.001XFC^2^\L^3^/SIN(2\Q)]^-1/4^
_refine_ls_extinction_method SHELXL97
_refine_ls_goodness_of_fit_ref 1.060
_refine_ls_hydrogen_treatment constr
_refine_ls_matrix_type full
_refine_ls_number_parameters 281
_refine_ls_number_reflns 4519
_refine_ls_number_restraints 0
_refine_ls_restrained_S_all 1.060
_refine_ls_R_factor_all 0.0492
_refine_ls_R_factor_gt 0.0342
_refine_ls_shift/su_max 0.001
_refine_ls_shift/su_mean 0.000
_refine_ls_structure_factor_coef Fsqd
_refine_ls_weighting_details 'calc w = 1/[\s^2^(Fo^2^)+(0.0408P)^2^+7.2469P] where P = (Fo^2^+2Fc^2^)/3'
_refine_ls_weighting_scheme calc
_refine_ls_wR_factor_gt 0.0899
_refine_ls_wR_factor_ref 0.0960
_reflns_number_gt 3666
_reflns_number_total 4519
_reflns_threshold_expression I>2\s(I)
_cod_data_source_file ac6069.cif
_cod_data_source_block I
_cod_depositor_comments
;
The following automatic conversions were performed:
'_symmetry_cell_setting' value 'Triclinic' changed to 'triclinic'
according to '/home/saulius/struct/CIF-dictionaries/cif_core.dic'
dictionary named 'cif_core.dic' version 2.4.1 from 2010-06-29.

Automatic conversion script
Id: cif_fix_enum 1527 2010-12-29 10:47:43Z saulius 

The following automatic conversions were performed:

'_symmetry_cell_setting' value 'Triclinic' changed to 'triclinic'
according to /home/saulius/struct/CIF-dictionaries/cif_core.dic
dictionary named 'cif_core.dic' version 2.4.1 from 2010-06-29.

Automatic conversion script
Id: cif_fix_values 1715 2011-07-08 13:25:40Z adriana 
;
_cod_database_code 2202286
_cod_database_fobs_code 2202286

loop_
_symmetry_equiv_pos_as_xyz
x,y,z
-x,-y,-z

loop_
_atom_site_aniso_label
_atom_site_aniso_U_11
_atom_site_aniso_U_22
_atom_site_aniso_U_33
_atom_site_aniso_U_12
_atom_site_aniso_U_13
_atom_site_aniso_U_23
Au1 0.0506(2) 0.0573(2) 0.0591(3) 0.0105(2) 0.0180(2) 0.0197(2)
Au2 0.0462(2) 0.0441(2) 0.0536(2) 0.0102(2) 0.0173(2) 0.0141(2)
Cl1 0.0596(15) 0.0683(16) 0.0655(15) 0.0153(12) 0.0102(12) 0.0116(13)
Cl2 0.0654(16) 0.0497(13) 0.0790(18) 0.0164(12) 0.0011(13) 0.0016(12)
P1 0.0449(12) 0.0499(13) 0.0525(13) 0.0089(10) 0.0190(11) 0.0216(11)
P2 0.0408(11) 0.0425(11) 0.0483(12) 0.0111(9) 0.0207(10) 0.0168(10)
C1 0.041(4) 0.044(4) 0.048(5) 0.014(4) 0.013(4) 0.019(4)
C111 0.056(6) 0.054(5) 0.058(6) 0.018(5) 0.024(5) 0.024(5)
C112 0.063(6) 0.074(7) 0.071(7) 0.018(5) 0.030(5) 0.025(6)
C113 0.080(9) 0.103(10) 0.097(9) 0.046(8) 0.052(8) 0.032(8)
C114 0.111(11) 0.091(9) 0.069(8) 0.041(8) 0.046(8) 0.020(7)
C115 0.087(8) 0.071(7) 0.059(6) 0.014(6) 0.025(6) 0.007(5)
C116 0.072(7) 0.073(7) 0.056(6) 0.022(6) 0.029(5) 0.022(5)
C121 0.054(5) 0.050(5) 0.056(6) 0.008(4) 0.013(4) 0.020(4)
C122 0.124(11) 0.090(9) 0.086(9) 0.055(8) 0.042(8) 0.048(7)
C123 0.116(12) 0.092(10) 0.124(13) 0.052(9) 0.036(10) 0.055(9)
C124 0.145(14) 0.110(12) 0.094(10) 0.055(11) 0.049(10) 0.067(9)
C125 0.36(4) 0.23(2) 0.19(2) 0.21(3) 0.21(2) 0.18(2)
C126 0.33(3) 0.193(18) 0.202(19) 0.20(2) 0.23(2) 0.165(17)
C211 0.039(4) 0.048(5) 0.048(5) 0.012(4) 0.019(4) 0.017(4)
C212 0.047(5) 0.056(6) 0.078(7) 0.013(4) 0.019(5) 0.009(5)
C213 0.046(6) 0.067(7) 0.109(9) 0.025(5) 0.019(6) 0.026(7)
C214 0.050(6) 0.102(9) 0.071(7) 0.021(6) 0.003(5) 0.042(7)
C215 0.061(6) 0.080(7) 0.060(6) 0.018(6) 0.018(5) 0.018(5)
C216 0.063(6) 0.067(6) 0.058(6) 0.032(5) 0.017(5) 0.012(5)
C221 0.041(5) 0.052(5) 0.047(5) 0.011(4) 0.021(4) 0.014(4)
C222 0.079(8) 0.166(14) 0.101(10) 0.064(9) 0.061(8) 0.087(10)
C223 0.091(10) 0.23(2) 0.092(10) 0.045(12) 0.058(9) 0.098(12)
C224 0.074(8) 0.128(12) 0.098(10) 0.023(8) 0.055(8) 0.024(9)
C225 0.111(12) 0.144(14) 0.142(13) 0.074(11) 0.093(11) 0.062(12)
C226 0.090(9) 0.106(10) 0.103(9) 0.056(8) 0.060(8) 0.051(8)

loop_
_atom_site_label
_atom_site_fract_x
_atom_site_fract_y
_atom_site_fract_z
_atom_site_U_iso_or_equiv
_atom_site_thermal_displace_type
_atom_site_calc_flag
_atom_site_refinement_flags
_atom_site_occupancy
_atom_site_type_symbol
Au1 -0.02503(4) 0.11368(3) 0.66628(4) 0.05510(10) Uani . . 1.000 Au
Au2 0.33774(3) 0.49821(3) 0.82919(4) 0.04760(10) Uani . . 1.000 Au
Cl1 -0.2204(3) 0.0324(2) 0.4879(3) 0.0678(9) Uani . . 1.000 Cl
Cl2 0.3796(3) 0.6729(2) 0.9581(3) 0.0722(9) Uani . . 1.000 Cl
P1 0.1626(2) 0.19219(19) 0.8488(3) 0.0472(7) Uani . . 1.000 P
P2 0.2927(2) 0.33155(17) 0.6869(2) 0.0415(7) Uani . . 1.000 P
C1 0.2965(8) 0.2274(7) 0.7825(9) 0.043(3) Uani . . 1.000 C
C111 0.1532(9) 0.3093(8) 0.9787(11) 0.053(3) Uani . . 1.000 C
C112 0.0323(11) 0.3233(9) 0.9925(12) 0.066(4) Uani . . 1.000 C
C113 0.0256(13) 0.4084(12) 1.0984(16) 0.085(5) Uani . . 1.000 C
C114 0.1377(15) 0.4795(11) 1.1893(14) 0.085(5) Uani . . 1.000 C
C115 0.2566(13) 0.4691(9) 1.1765(12) 0.074(4) Uani . . 1.000 C
C116 0.2640(11) 0.3832(9) 1.0713(11) 0.064(4) Uani . . 1.000 C
C121 0.2259(9) 0.1064(7) 0.9624(11) 0.054(3) Uani . . 1.000 C
C122 0.2914(15) 0.0295(11) 0.9122(15) 0.091(6) Uani . . 1.000 C
C123 0.3375(16) -0.0382(12) 1.0018(19) 0.104(7) Uani . . 1.000 C
C124 0.3187(18) -0.0295(13) 1.1337(17) 0.105(7) Uani . . 1.000 C
C125 0.261(3) 0.041(2) 1.175(3) 0.199(16) Uani . . 1.000 C
C126 0.205(3) 0.1067(17) 1.084(2) 0.177(13) Uani . . 1.000 C
C211 0.1350(8) 0.2996(7) 0.5420(9) 0.043(3) Uani . . 1.000 C
C212 0.0465(9) 0.3677(8) 0.5469(12) 0.062(3) Uani . . 1.000 C
C213 -0.0738(10) 0.3439(9) 0.4361(15) 0.074(4) Uani . . 1.000 C
C214 -0.1028(10) 0.2564(11) 0.3217(13) 0.075(4) Uani . . 1.000 C
C215 -0.0178(11) 0.1871(9) 0.3125(12) 0.067(4) Uani . . 1.000 C
C216 0.1038(10) 0.2119(9) 0.4259(11) 0.063(3) Uani . . 1.000 C
C221 0.4083(8) 0.3073(7) 0.5903(9) 0.045(3) Uani . . 1.000 C
C222 0.4114(13) 0.3576(13) 0.4841(15) 0.096(6) Uani . . 1.000 C
C223 0.4962(15) 0.3432(17) 0.4068(16) 0.121(8) Uani . . 1.000 C
C224 0.5817(13) 0.2751(13) 0.4376(17) 0.095(6) Uani . . 1.000 C
C225 0.5849(15) 0.2307(14) 0.545(2) 0.112(8) Uani . . 1.000 C
C226 0.4984(13) 0.2469(11) 0.6225(15) 0.086(5) Uani . . 1.000 C
H11 0.37420 0.24920 0.86600 0.0520 Uiso . . 1.000 H
H12 0.30150 0.16440 0.71660 0.0520 Uiso . . 1.000 H
H112 -0.04530 0.27410 0.92900 0.0800 Uiso . . 1.000 H
H113 -0.05660 0.41780 1.10860 0.1020 Uiso . . 1.000 H
H114 0.13230 0.53750 1.26310 0.1020 Uiso . . 1.000 H
H115 0.33320 0.52000 1.23890 0.0890 Uiso . . 1.000 H
H116 0.34670 0.37470 1.06240 0.0760 Uiso . . 1.000 H
H122 0.30530 0.02260 0.82010 0.1090 Uiso . . 1.000 H
H123 0.38220 -0.09120 0.96850 0.1260 Uiso . . 1.000 H
H124 0.34900 -0.07570 1.19250 0.1260 Uiso . . 1.000 H
H125 0.25360 0.05120 1.27070 0.2370 Uiso . . 1.000 H
H126 0.15180 0.15230 1.11590 0.2130 Uiso . . 1.000 H
H212 0.06890 0.43050 0.62640 0.0740 Uiso . . 1.000 H
H213 -0.13530 0.38900 0.44060 0.0890 Uiso . . 1.000 H
H214 -0.18440 0.24190 0.24460 0.0890 Uiso . . 1.000 H
H215 -0.04090 0.12470 0.23240 0.0810 Uiso . . 1.000 H
H216 0.16510 0.16670 0.42120 0.0750 Uiso . . 1.000 H
H222 0.35270 0.40450 0.46310 0.1150 Uiso . . 1.000 H
H223 0.49630 0.37910 0.33300 0.1420 Uiso . . 1.000 H
H224 0.63800 0.26070 0.38130 0.1140 Uiso . . 1.000 H
H225 0.64710 0.18710 0.57010 0.1350 Uiso . . 1.000 H
H226 0.50280 0.21430 0.70040 0.1030 Uiso . . 1.000 H

loop_
_atom_type_symbol
_atom_type_description
_atom_type_scat_dispersion_real
_atom_type_scat_dispersion_imag
_atom_type_scat_source
P P 0.1023 0.0942 'International Tables Vol C Tables 4.2.6.8 and 6.1.1.4'
Cl Cl 0.1484 0.1585 'International Tables Vol C Tables 4.2.6.8 and 6.1.1.4'
Au Au -2.0133 8.8022 'International Tables Vol C Tables 4.2.6.8 and 6.1.1.4'
H H 0.0000 0.0000 'International Tables Vol C Tables 4.2.6.8 and 6.1.1.4'
C C 0.0033 0.0016 'International Tables Vol C Tables 4.2.6.8 and 6.1.1.4'

loop_
_geom_angle_atom_site_label_1
_geom_angle_atom_site_label_2
_geom_angle_atom_site_label_3
_geom_angle
_geom_angle_publ_flag
Cl1 Au1 P1 177.44(11) yes
Cl2 Au2 P2 175.48(10) yes
Au1 P1 C1 112.9(3) yes
Au1 P1 C111 114.7(3) yes
Au1 P1 C121 113.4(3) yes
C1 P1 C111 108.1(5) yes
C1 P1 C121 102.5(5) yes
C111 P1 C121 104.1(5) yes
Au2 P2 C1 115.7(3) yes
Au2 P2 C211 112.5(3) yes
Au2 P2 C221 112.6(3) yes
C1 P2 C211 107.1(4) yes
C1 P2 C221 103.4(4) yes
C211 P2 C221 104.5(4) yes
P1 C1 P2 119.7(5) yes
P2 C1 H11 106.82 no
P1 C1 H11 106.86 no
P1 C1 H12 106.89 no
P2 C1 H12 106.83 no
H11 C1 H12 109.49 no
P1 C111 C112 119.6(8) yes
P1 C111 C116 121.6(8) yes
C112 C111 C116 118.7(10) no
C111 C112 C113 119.9(11) no
C112 C113 C114 119.8(14) no
C113 C114 C115 121.6(13) no
C114 C115 C116 118.8(12) no
C111 C116 C115 121.2(12) no
P1 C121 C126 123.3(14) yes
P1 C121 C122 119.6(9) yes
C122 C121 C126 116.8(15) no
C121 C122 C123 118.5(13) no
C122 C123 C124 121.6(16) no
C123 C124 C125 117.8(19) no
C124 C125 C126 123(2) no
C121 C126 C125 122(3) no
P2 C211 C212 119.8(7) yes
P2 C211 C216 120.6(8) yes
C212 C211 C216 119.5(9) no
C211 C212 C213 120.0(10) no
C111 C112 H112 120.14 no
C113 C112 H112 119.98 no
C112 C113 H113 120.06 no
C212 C213 C214 119.4(11) no
C114 C113 H113 120.14 no
C113 C114 H114 119.22 no
C115 C114 H114 119.15 no
C213 C214 C215 122.3(11) no
C214 C215 C216 117.7(11) no
C114 C115 H115 120.63 no
C116 C115 H115 120.60 no
C115 C116 H116 119.42 no
C111 C116 H116 119.39 no
C211 C216 C215 120.9(10) no
P2 C221 C222 119.1(9) yes
P2 C221 C226 124.0(8) yes
C222 C221 C226 116.8(11) no
C221 C222 C223 122.3(15) no
C121 C122 H122 120.76 no
C123 C122 H122 120.72 no
C222 C223 C224 118.8(16) no
C122 C123 H123 119.27 no
C124 C123 H123 119.15 no
C125 C124 H124 121.20 no
C223 C224 C225 119.7(15) no
C123 C124 H124 121.04 no
C124 C125 H125 118.14 no
C224 C225 C226 120.5(16) no
C126 C125 H125 119.23 no
C221 C226 C225 121.8(13) no
C121 C126 H126 119.27 no
C125 C126 H126 118.62 no
C211 C212 H212 119.96 no
C213 C212 H212 120.01 no
C212 C213 H213 120.24 no
C214 C213 H213 120.32 no
C213 C214 H214 118.89 no
C215 C214 H214 118.81 no
C214 C215 H215 121.15 no
C216 C215 H215 121.14 no
C211 C216 H216 119.50 no
C215 C216 H216 119.57 no
C221 C222 H222 118.91 no
C223 C222 H222 118.82 no
C222 C223 H223 120.67 no
C224 C223 H223 120.56 no
C223 C224 H224 120.18 no
C225 C224 H224 120.17 no
C224 C225 H225 119.80 no
C226 C225 H225 119.73 no
C221 C226 H226 119.11 no
C225 C226 H226 119.08 no

loop_
_geom_bond_atom_site_label_1
_geom_bond_atom_site_label_2
_geom_bond_site_symmetry_1
_geom_bond_site_symmetry_2
_geom_bond_distance
_geom_bond_publ_flag
Au1 Cl1 . . 2.276(3) yes
Au1 P1 . . 2.233(3) yes
Au2 Cl2 . . 2.278(3) yes
Au2 P2 . . 2.228(2) yes
P1 C1 . . 1.820(9) yes
P1 C111 . . 1.803(11) yes
P1 C121 . . 1.812(10) yes
P2 C1 . . 1.821(9) yes
P2 C211 . . 1.813(9) yes
P2 C221 . . 1.808(9) yes
C1 H12 . . 0.9494 no
C1 H11 . . 0.9503 no
C111 C116 . . 1.382(16) no
C111 C112 . . 1.395(16) no
C112 C113 . . 1.374(19) no
C113 C114 . . 1.37(2) no
C114 C115 . . 1.36(2) no
C115 C116 . . 1.380(16) no
C121 C122 . . 1.390(19) no
C121 C126 . . 1.28(2) no
C122 C123 . . 1.42(2) no
C123 C124 . . 1.36(2) no
C124 C125 . . 1.24(4) no
C125 C126 . . 1.44(4) no
C211 C216 . . 1.357(14) no
C211 C212 . . 1.396(14) no
C112 H112 . . 0.9497 no
C212 C213 . . 1.384(17) no
C213 C214 . . 1.348(18) no
C113 H113 . . 0.9509 no
C214 C215 . . 1.382(18) no
C114 H114 . . 0.9497 no
C115 H115 . . 0.9503 no
C215 C216 . . 1.405(16) no
C116 H116 . . 0.9492 no
C221 C222 . . 1.362(18) no
C221 C226 . . 1.345(17) no
C222 C223 . . 1.37(2) no
C122 H122 . . 0.9505 no
C123 H123 . . 0.9506 no
C223 C224 . . 1.38(3) no
C124 H124 . . 0.9502 no
C224 C225 . . 1.31(2) no
C225 C226 . . 1.39(2) no
C125 H125 . . 0.9517 no
C126 H126 . . 0.9493 no
C212 H212 . . 0.9511 no
C213 H213 . . 0.9504 no
C214 H214 . . 0.9497 no
C215 H215 . . 0.9503 no
C216 H216 . . 0.9498 no
C222 H222 . . 0.9508 no
C223 H223 . . 0.9503 no
C224 H224 . . 0.9507 no
C225 H225 . . 0.9515 no
C226 H226 . . 0.9504 no

loop_
_geom_contact_atom_site_label_1
_geom_contact_atom_site_label_2
_geom_contact_distance
_geom_contact_site_symmetry_2
_geom_contact_publ_flag
Au1 C211 3.473(9) . no
Au1 C212 3.841(11) . no
Au1 C213 4.154(13) . no
Au1 C214 4.154(13) . no
Au1 C215 3.837(11) . no
Au1 C216 3.484(11) . no
Au1 C125 3.97(3) 2_557 no
Au1 Au1 4.129(2) 2_556 no
Au1 Cl1 3.937(4) 2_556 no
Au1 C215 4.071(12) 2_556 no
Au1 C216 4.091(12) 2_556 no
Au2 Au2 4.0892(19) 2_667 no
Au2 C111 3.814(11) . no
Au2 C115 3.865(12) . no
Au2 C116 3.325(11) . no
Au2 C116 4.178(13) 2_667 no
Au2 C223 4.093(19) 2_666 no
Au1 H125 3.3915 2_557 no
Au1 H112 3.0356 . no
Au1 H215 3.5762 2_556 no
Au1 H216 3.6155 2_556 no
Au2 H116 3.0779 . no
Au2 H212 2.9176 . no
Au2 H222 3.6036 . no
Au2 H113 3.5529 2_567 no
Au2 H116 3.3819 2_667 no
Au2 H213 3.6324 2_566 no
Au2 H223 3.2524 2_666 no
Cl1 C225 3.602(19) 1_455 no
Cl1 Au1 3.937(4) 2_556 no
Cl2 C1 3.579(9) 2_667 no
Cl1 H12 2.7568 2_556 no
Cl1 H122 2.7929 2_556 no
Cl1 H125 2.9267 2_557 no
Cl1 H216 3.0136 2_556 no
Cl1 H225 2.7441 1_455 no
Cl2 H123 3.0694 1_565 no
Cl2 H11 2.6591 2_667 no
Cl2 H214 2.9702 2_566 no
C1 Cl2 3.579(9) 2_667 no
C1 H122 2.8007 . no
C1 H226 2.6191 . no
C1 H116 2.8518 . no
C111 Au2 3.814(11) . no
C113 C114 3.59(2) 2_567 no
C113 C113 3.41(2) 2_567 no
C114 C113 3.59(2) 2_567 no
C115 Au2 3.865(12) . no
C116 Au2 3.325(11) . no
C116 Au2 4.178(12) 2_667 no
C123 C123 3.58(3) 2_657 no
C125 Au1 3.97(3) 2_557 no
C111 H126 2.7034 . no
C211 Au1 3.473(9) . no
C112 H126 3.0303 . no
C212 Au1 3.841(11) . no
C213 Au1 4.154(13) . no
C214 Au1 4.154(13) . no
C115 H222 3.0529 1_556 no
C215 Au1 3.837(11) . no
C215 Au1 4.071(12) 2_556 no
C116 H11 2.9995 . no
C116 H223 3.0514 1_556 no
C216 Au1 3.484(11) . no
C216 C222 3.48(2) . no
C216 Au1 4.091(12) 2_556 no
C122 H215 2.9476 2_556 no
C122 H11 3.0868 . no
C122 H12 2.9070 . no
C222 C216 3.48(2) . no
C123 H214 3.0793 2_556 no
C223 Au2 4.093(19) 2_666 no
C225 Cl1 3.602(19) 1_655 no
C211 H222 2.9873 . no
C213 H224 3.0471 1_455 no
C214 H224 3.0584 1_455 no
C215 H126 3.0525 1_554 no
C221 H216 2.8410 . no
C226 H11 3.0818 . no
C226 H12 2.7773 . no
H11 C116 2.9995 . no
H11 C122 3.0868 . no
H11 C226 3.0818 . no
H11 H116 2.3654 . no
H11 H226 2.4534 . no
H11 Cl2 2.6591 2_667 no
H12 C122 2.9070 . no
H12 C226 2.7773 . no
H12 H122 2.3100 . no
H12 H226 2.2777 . no
H12 Cl1 2.7568 2_556 no
H112 Au1 3.0356 . no
H113 Au2 3.5529 2_567 no
H116 Au2 3.0779 . no
H116 C1 2.8518 . no
H116 H11 2.3654 . no
H116 Au2 3.3819 2_667 no
H122 C1 2.8007 . no
H122 H12 2.3100 . no
H122 Cl1 2.7929 2_556 no
H123 Cl2 3.0694 1_545 no
H125 H216 2.3725 1_556 no
H125 Au1 3.3915 2_557 no
H125 Cl1 2.9267 2_557 no
H126 C111 2.7034 . no
H126 C112 3.0303 . no
H126 C215 3.0525 1_556 no
H212 Au2 2.9176 . no
H213 Au2 3.6324 2_566 no
H214 Cl2 2.9702 2_566 no
H214 C123 3.0793 2_556 no
H215 Au1 3.5762 2_556 no
H215 C122 2.9475 2_556 no
H216 C221 2.8410 . no
H216 H125 2.3725 1_554 no
H216 Au1 3.6155 2_556 no
H216 Cl1 3.0136 2_556 no
H222 Au2 3.6036 . no
H222 C115 3.0529 1_554 no
H222 C211 2.9873 . no
H223 C116 3.0514 1_554 no
H223 Au2 3.2524 2_666 no
H224 C213 3.0471 1_655 no
H224 C214 3.0584 1_655 no
H225 Cl1 2.7441 1_655 no
H226 C1 2.6191 . no
H226 H11 2.4534 . no
H226 H12 2.2777 . no

loop_
_geom_hbond_atom_site_label_D
_geom_hbond_atom_site_label_H
_geom_hbond_atom_site_label_A
_geom_hbond_site_symmetry_A
_geom_hbond_distance_DH
_geom_hbond_distance_HA
_geom_hbond_distance_DA
_geom_hbond_angle_DHA
_geom_hbond_publ_flag
C1 H11 Cl2 2_667 0.95 2.66 3.579(9) 163 no
C1 H12 Cl1 2_556 0.95 2.76 3.659(9) 159 no
C122 H122 Cl1 2_556 0.95 2.79 3.665(14) 153 no
C225 H225 Cl1 1_655 0.95 2.74 3.602(19) 150 no

loop_
_geom_torsion_atom_site_label_1
_geom_torsion_atom_site_label_2
_geom_torsion_atom_site_label_3
_geom_torsion_atom_site_label_4
_geom_torsion
_geom_torsion_publ_flag
Au1 P1 C1 P2 67.9(5) no
C111 P1 C1 P2 -60.2(6) no
C121 P1 C1 P2 -169.8(5) no
Au1 P1 C111 C112 22.2(10) no
Au1 P1 C111 C116 -161.4(8) no
C1 P1 C111 C112 149.2(9) no
C1 P1 C111 C116 -34.4(10) no
C121 P1 C111 C112 -102.4(9) no
C121 P1 C111 C116 74.0(10) no
Au1 P1 C121 C122 78.8(10) no
Au1 P1 C121 C126 -95.6(16) no
C1 P1 C121 C122 -43.2(11) no
C1 P1 C121 C126 142.4(16) no
C111 P1 C121 C122 -155.8(10) no
C111 P1 C121 C126 29.8(17) no
Au2 P2 C1 P1 75.2(5) no
C211 P2 C1 P1 -51.1(6) no
C221 P2 C1 P1 -161.2(5) no
Au2 P2 C211 C212 -12.7(9) no
Au2 P2 C211 C216 165.0(8) no
C1 P2 C211 C212 115.5(8) no
C1 P2 C211 C216 -66.8(9) no
C221 P2 C211 C212 -135.2(8) no
C221 P2 C211 C216 42.5(9) no
Au2 P2 C221 C222 -67.2(10) no
Au2 P2 C221 C226 108.6(10) no
C1 P2 C221 C222 167.2(9) no
C1 P2 C221 C226 -17.0(11) no
C211 P2 C221 C222 55.2(10) no
C211 P2 C221 C226 -129.0(10) no
P2 C211 C212 C213 179.7(9) no
P1 C111 C112 H112 -4.47 no
C116 C111 C112 H112 179.03 no
P1 C111 C116 H116 3.99 no
C216 C211 C212 C213 2.0(16) no
P2 C211 C216 C215 -179.4(9) no
C212 C211 C216 C215 -1.7(16) no
C112 C111 C116 H116 -179.58 no
C211 C212 C213 C214 -2.0(18) no
H112 C112 C113 H113 0.43 no
C111 C112 C113 H113 -179.47 no
H112 C112 C113 C114 -179.67 no
H113 C113 C114 H114 0.80 no
H113 C113 C114 C115 -179.20 no
C212 C213 C214 C215 2(2) no
C112 C113 C114 H114 -179.10 no
H114 C114 C115 C116 178.48 no
C113 C114 C115 H115 178.54 no
C213 C214 C215 C216 -1.6(19) no
H114 C114 C115 H115 -1.46 no
C114 C115 C116 H116 -179.15 no
H115 C115 C116 C111 -179.23 no
H115 C115 C116 H116 0.79 no
C214 C215 C216 C211 1.5(17) no
C126 C121 C122 H122 176.36 no
P1 C121 C126 H126 1.88 no
P1 C121 C122 H122 1.60 no
P2 C221 C222 C223 179.9(12) no
C226 C221 C222 C223 4(2) no
P2 C221 C226 C225 180.0(12) no
C222 C221 C226 C225 -4(2) no
C122 C121 C126 H126 -172.67 no
C221 C222 C223 C224 0(2) no
C121 C122 C123 H123 179.83 no
H122 C122 C123 C124 179.94 no
H122 C122 C123 H123 -0.42 no
H123 C123 C124 C125 179.41 no
H123 C123 C124 H124 -0.38 no
C222 C223 C224 C225 -4(3) no
C122 C123 C124 H124 179.27 no
C223 C224 C225 C226 4(3) no
H124 C124 C125 H125 4.65 no
C123 C124 C125 H125 -175.14 no
H124 C124 C125 C126 -175.04 no
C224 C225 C226 C221 1(3) no
C124 C125 C126 H126 171.38 no
H125 C125 C126 C121 170.90 no
H125 C125 C126 H126 -8.30 no

loop_
_cod_related_entry_id
_cod_related_entry_database
_cod_related_entry_code
1 ChemSpider 23161061
